data_4089651
loop_
_publ_author_name
'Izod, Keith'
'Dixon, Casey M.'
'McMeekin, Emma'
'Rodgers, Lee'
'Harrington, Ross W.'
'Baisch, Ulrich'

_publ_section_title
;
 Synthesis and Structural Characterization of Phosphine--Borane-Stabilized
 Dicarbanions with either Rigid or Flexible Spacers
;
_journal_issue 1
_journal_name_full Organometallics
_journal_page_first 378
_journal_paper_doi 10.1021/om4011142
_journal_volume 33
_journal_year 2013
_chemical_formula_moiety 'C48 H76 B2 Li2 O4 P2 Si2'
_chemical_formula_sum 'C48 H76 B2 Li2 O4 P2 Si2'
_chemical_formula_weight 870.70
_space_group_crystal_system triclinic
_space_group_IT_number 2
_space_group_name_Hall '-P 1'
_space_group_name_H-M_alt 'P -1'
_atom_sites_solution_hydrogens mixed
_atom_sites_solution_primary direct
_audit_creation_date 2013-11-12
_audit_creation_method
;
Olex2 1.2
(compiled 2013.09.17 svn.r2790 for OlexSys, GUI svn.r4601)
;
_cell_angle_alpha 94.780(5)
_cell_angle_beta 104.055(5)
_cell_angle_gamma 112.142(5)
_cell_formula_units_Z 1
_cell_length_a 10.3857(6)
_cell_length_b 10.5580(6)
_cell_length_c 13.2588(8)
_cell_measurement_reflns_used 3496
_cell_measurement_temperature 150.15
_cell_measurement_theta_max 28.5214
_cell_measurement_theta_min 2.9011
_cell_volume 1281.35(15)
_computing_cell_refinement
;
CrysAlisPro, Agilent Technologies,
Version 1.171.34.49 (release 20-01-2011 CrysAlis171 .NET)
(compiled Jan 20 2011,15:58:25)
;
_computing_data_collection
;
CrysAlisPro, Agilent Technologies,
Version 1.171.34.49 (release 20-01-2011 CrysAlis171 .NET)
(compiled Jan 20 2011,15:58:25)
;
_computing_data_reduction
;
CrysAlisPro, Agilent Technologies,
Version 1.171.34.49 (release 20-01-2011 CrysAlis171 .NET)
(compiled Jan 20 2011,15:58:25)
;
_computing_molecular_graphics
;
O. V. Dolomanov, L. J. Bourhis, R. J. Gildea, J. A. K. Howard and H. Puschmann,
OLEX2: a complete structure solution, refinement and analysis program.
J. Appl. Cryst. (2009). 42, 339-341.
;
_computing_publication_material
;
O. V. Dolomanov, L. J. Bourhis, R. J. Gildea, J. A. K. Howard and H. Puschmann,
OLEX2: a complete structure solution, refinement and analysis program.
J. Appl. Cryst. (2009). 42, 339-341.
;
_computing_structure_refinement
;
SHELX, G.M. Sheldrick, Acta Cryst.
(2008). A64, 112-122
;
_computing_structure_solution
;
SHELX, G.M. Sheldrick, Acta Cryst.
(2008). A64, 112-122
;
_diffrn_ambient_temperature 150.15
_diffrn_detector_area_resol_mean 10.3968
_diffrn_measured_fraction_theta_full 0.997
_diffrn_measured_fraction_theta_max 0.998
_diffrn_measurement_details
;
#__ type_ start__ end____ width___ exp.time_
  1 omega  -21.00   57.00   1.0000   30.0000
omega____ theta____ kappa____ phi______ frames
    -       -8.1902   77.0000    0.0000 78

#__ type_ start__ end____ width___ exp.time_
  2 omega   22.00   58.00   1.0000   30.0000
omega____ theta____ kappa____ phi______ frames
    -        9.9090 -116.0000   75.0000 36

#__ type_ start__ end____ width___ exp.time_
  3 omega  -16.00   76.00   1.0000   30.0000
omega____ theta____ kappa____ phi______ frames
    -        9.9090   38.0000 -150.0000 92

#__ type_ start__ end____ width___ exp.time_
  4 omega  -14.00   82.00   1.0000   30.0000
omega____ theta____ kappa____ phi______ frames
    -        9.9090   77.0000  -90.0000 96

#__ type_ start__ end____ width___ exp.time_
  5 omega  -54.00  -28.00   1.0000   30.0000
omega____ theta____ kappa____ phi______ frames
    -        9.9090  -38.0000  -90.0000 26
;
_diffrn_measurement_device_type 'Xcalibur, Atlas, Gemini ultra'
_diffrn_measurement_method '\w scans'
_diffrn_orient_matrix_UB_11 -0.0215008000
_diffrn_orient_matrix_UB_12 -0.0685966000
_diffrn_orient_matrix_UB_13 -0.0276848000
_diffrn_orient_matrix_UB_21 0.0010094000
_diffrn_orient_matrix_UB_22 -0.0248244000
_diffrn_orient_matrix_UB_23 0.0481518000
_diffrn_orient_matrix_UB_31 -0.0741605000
_diffrn_orient_matrix_UB_32 -0.0120816000
_diffrn_orient_matrix_UB_33 -0.0087123000
_diffrn_radiation_monochromator graphite
_diffrn_radiation_type 'Mo K\a'
_diffrn_radiation_wavelength 0.7107
_diffrn_reflns_av_R_equivalents 0.0268
_diffrn_reflns_av_unetI/netI 0.0381
_diffrn_reflns_Laue_measured_fraction_full 0.997
_diffrn_reflns_Laue_measured_fraction_max 0.998
_diffrn_reflns_limit_h_max 12
_diffrn_reflns_limit_h_min -11
_diffrn_reflns_limit_k_max 11
_diffrn_reflns_limit_k_min -12
_diffrn_reflns_limit_l_max 15
_diffrn_reflns_limit_l_min -15
_diffrn_reflns_number 9981
_diffrn_reflns_point_group_measured_fraction_full 0.997
_diffrn_reflns_point_group_measured_fraction_max 0.998
_diffrn_reflns_theta_full 25.000
_diffrn_reflns_theta_max 24.998
_diffrn_reflns_theta_min 2.907
_diffrn_source 'Enhance (Mo) X-ray Source'
_diffrn_standards_number 0
_exptl_absorpt_coefficient_mu 0.171
_exptl_absorpt_correction_T_max 1.00000
_exptl_absorpt_correction_T_min 0.94403
_exptl_absorpt_correction_type multi-scan
_exptl_absorpt_process_details
;
CrysAlisPro, Agilent Technologies,
Version 1.171.34.49 (release 20-01-2011 CrysAlis171 .NET)
(compiled Jan 20 2011,15:58:25)
Empirical absorption correction using spherical harmonics,
 implemented in SCALE3 ABSPACK scaling algorithm.
;
_exptl_crystal_colour 'clear colourless'
_exptl_crystal_colour_lustre clear
_exptl_crystal_colour_primary colourless
_exptl_crystal_density_diffrn 1.128
_exptl_crystal_description block
_exptl_crystal_F_000 470
_exptl_crystal_size_max 0.4
_exptl_crystal_size_mid 0.2
_exptl_crystal_size_min 0.2
_refine_diff_density_max 1.312
_refine_diff_density_min -0.410
_refine_diff_density_rms 0.058
_refine_ls_extinction_method none
_refine_ls_goodness_of_fit_ref 1.035
_refine_ls_hydrogen_treatment mixed
_refine_ls_matrix_type full
_refine_ls_number_parameters 295
_refine_ls_number_reflns 4504
_refine_ls_number_restraints 0
_refine_ls_restrained_S_all 1.035
_refine_ls_R_factor_all 0.0730
_refine_ls_R_factor_gt 0.0579
_refine_ls_shift/su_max 0.000
_refine_ls_shift/su_mean 0.000
_refine_ls_structure_factor_coef Fsqd
_refine_ls_weighting_details
;
 w=1/[\s^2^(Fo^2^)+(0.0873P)^2^+1.0284P]
 where P=(Fo^2^+2Fc^2^)/3
;
_refine_ls_weighting_scheme calc
_refine_ls_wR_factor_gt 0.1556
_refine_ls_wR_factor_ref 0.1689
_reflns_Friedel_coverage 0.000
_reflns_number_gt 3627
_reflns_number_total 4504
_reflns_threshold_expression 'I > 2\s(I)'
_cod_data_source_file om4011142_si_001.cif
_cod_data_source_block 5b_ki503
_cod_original_cell_volume 1281.35(14)
_cod_database_code 4089651
_shelxl_version_number 2013-2
_chemical_oxdiff_formula 'C32 H50 Li2 B2 P2 Si2'
_shelx_space_group_comment
;
The symmetry employed for this shelxl refinement is uniquely defined
by the following loop, which should always be used as a source of
symmetry information in preference to the above space-group names.
They are only intended as comments.
;
_shelx_estimated_absorpt_t_max 0.967
_shelx_estimated_absorpt_t_min 0.935
_reflns_odcompleteness_completeness 99.80
_reflns_odcompleteness_iscentric 1
_reflns_odcompleteness_theta 24.97
_olex2_refinement_description
;
1. Fixed Uiso
 At 1.2 times of:
  All C(H) groups, {H17A,H17B} of C17, {H18A,H18B} of C18, {H19A,H19B} of C19,
   {H20A,H20B} of C20, {H21A,H21B} of C21, {H22A,H22B} of C22, {H23A,H23B} of
  C23, {H24A,H24B} of C24
 At 1.5 times of:
  All C(H,H,H) groups, {H2AA,H2AB} of C2A, {H2A,H2B} of C2
2. Others
 Sof(C2A)=Sof(H2AA)=Sof(H2AB)=1-FVAR(1)
 Sof(C2)=Sof(H2A)=Sof(H2B)=FVAR(1)
3.a Ternary CH refined with riding coordinates:
 C1(H1)
3.b Secondary CH2 refined with riding coordinates:
 C2(H2A,H2B), C2A(H2AA,H2AB), C17(H17A,H17B), C18(H18A,H18B), C19(H19A,H19B),
 C20(H20A,H20B), C21(H21A,H21B), C22(H22A,H22B), C23(H23A,H23B), C24(H24A,H24B)
3.c Aromatic/amide H refined with riding coordinates:
 C6(H6), C7(H7), C8(H8), C9(H9), C10(H10), C12(H12), C13(H13), C14(H14),
 C15(H15), C16(H16)
3.d Idealised Me refined as rotating group:
 C3(H3A,H3B,H3C), C4(H4A,H4B,H4C)
;

loop_
_space_group_symop_operation_xyz
'x, y, z'
'-x, -y, -z'

loop_
_atom_site_label
_atom_site_type_symbol
_atom_site_fract_x
_atom_site_fract_y
_atom_site_fract_z
_atom_site_U_iso_or_equiv
_atom_site_adp_type
_atom_site_occupancy
_atom_site_site_symmetry_order
_atom_site_calc_flag
_atom_site_refinement_flags_posn
_atom_site_refinement_flags_adp
_atom_site_refinement_flags_occupancy
_atom_site_disorder_assembly
_atom_site_disorder_group
P P 0.10552(7) 0.90177(7) 0.26521(5) 0.0278(2) Uani 1 1 d . . . . .
Si Si -0.09136(9) 0.61976(9) 0.09650(7) 0.0436(3) Uani 1 1 d . . . . .
B1 B 0.1079(4) 0.8427(4) 0.3988(3) 0.0380(7) Uani 1 1 d . . . . .
H1A H -0.001(4) 0.769(4) 0.387(3) 0.064(10) Uiso 1 1 d . . . . .
H1B H 0.181(3) 0.793(3) 0.410(2) 0.048(9) Uiso 1 1 d . . . . .
H1C H 0.144(3) 0.933(3) 0.458(2) 0.044(8) Uiso 1 1 d . . . . .
Li Li 0.2082(6) 0.6887(6) 0.2696(5) 0.0579(15) Uani 1 1 d . . . . .
O1 O 0.4051(3) 0.7546(3) 0.2684(2) 0.0683(7) Uani 1 1 d . . . . .
O2 O 0.1766(3) 0.5210(2) 0.32640(19) 0.0553(6) Uani 1 1 d . . . . .
C1 C 0.0780(3) 0.7729(3) 0.1627(2) 0.0324(6) Uani 1 1 d . . . . .
H1 H 0.1278 0.8141 0.1101 0.039 Uiso 1 1 calc R U . . .
C2 C -0.0539(8) 0.5307(7) -0.0203(5) 0.035(3) Uani 0.439(12) 1 d . . P A 1
H2A H -0.1461 0.4560 -0.0665 0.052 Uiso 0.439(12) 1 calc R U P A 1
H2B H -0.0149 0.6000 -0.0631 0.052 Uiso 0.439(12) 1 calc R U P A 1
C2A C -0.0423(6) 0.4772(5) 0.0405(5) 0.032(2) Uani 0.561(12) 1 d . . P A 2
H2AA H 0.0176 0.4530 0.0995 0.049 Uiso 0.561(12) 1 calc R U P A 2
H2AB H -0.1327 0.3926 0.0058 0.049 Uiso 0.561(12) 1 calc R U P A 2
C3 C -0.1800(4) 0.5243(4) 0.1895(3) 0.0709(12) Uani 1 1 d . . . . .
H3A H -0.1145 0.4904 0.2338 0.106 Uiso 1 1 calc R U . . .
H3B H -0.2707 0.4450 0.1492 0.106 Uiso 1 1 calc R U . . .
H3C H -0.2017 0.5871 0.2347 0.106 Uiso 1 1 calc R U . . .
C4 C -0.2328(4) 0.6529(4) 0.0006(3) 0.0718(12) Uani 1 1 d . . . . .
H4A H -0.3161 0.5642 -0.0340 0.108 Uiso 1 1 calc R U . . .
H4B H -0.1922 0.6981 -0.0529 0.108 Uiso 1 1 calc R U . . .
H4C H -0.2648 0.7138 0.0383 0.108 Uiso 1 1 calc R U . . .
C5 C -0.0138(3) 0.9938(3) 0.2370(2) 0.0287(6) Uani 1 1 d . . . . .
C6 C -0.0695(3) 1.0074(3) 0.1339(2) 0.0353(6) Uani 1 1 d . . . . .
H6 H -0.0458 0.9678 0.0778 0.042 Uiso 1 1 calc R U . . .
C7 C -0.1589(3) 1.0774(3) 0.1116(2) 0.0423(7) Uani 1 1 d . . . . .
H7 H -0.1942 1.0876 0.0411 0.051 Uiso 1 1 calc R U . . .
C8 C -0.1964(3) 1.1324(3) 0.1927(2) 0.0438(7) Uani 1 1 d . . . . .
H8 H -0.2579 1.1803 0.1778 0.053 Uiso 1 1 calc R U . . .
C9 C -0.1444(3) 1.1174(3) 0.2950(2) 0.0410(7) Uani 1 1 d . . . . .
H9 H -0.1714 1.1543 0.3503 0.049 Uiso 1 1 calc R U . . .
C10 C -0.0533(3) 1.0493(3) 0.3179(2) 0.0330(6) Uani 1 1 d . . . . .
H10 H -0.0176 1.0401 0.3887 0.040 Uiso 1 1 calc R U . . .
C11 C 0.2839(3) 1.0408(3) 0.2790(2) 0.0295(6) Uani 1 1 d . . . . .
C12 C 0.3068(3) 1.1180(3) 0.2001(2) 0.0384(7) Uani 1 1 d . . . . .
H12 H 0.2279 1.1002 0.1387 0.046 Uiso 1 1 calc R U . . .
C13 C 0.4421(3) 1.2202(3) 0.2092(2) 0.0435(7) Uani 1 1 d . . . . .
H13 H 0.4560 1.2716 0.1544 0.052 Uiso 1 1 calc R U . . .
C14 C 0.5569(3) 1.2474(3) 0.2983(2) 0.0428(7) Uani 1 1 d . . . . .
H14 H 0.6499 1.3185 0.3054 0.051 Uiso 1 1 calc R U . . .
C15 C 0.5363(3) 1.1713(3) 0.3768(2) 0.0436(7) Uani 1 1 d . . . . .
H15 H 0.6158 1.1888 0.4376 0.052 Uiso 1 1 calc R U . . .
C16 C 0.4004(3) 1.0695(3) 0.3678(2) 0.0358(6) Uani 1 1 d . . . . .
H16 H 0.3870 1.0187 0.4231 0.043 Uiso 1 1 calc R U . . .
C17 C 0.5263(4) 0.7684(5) 0.3506(3) 0.0757(12) Uani 1 1 d . . . . .
H17A H 0.4944 0.7128 0.4035 0.091 Uiso 1 1 calc R U . . .
H17B H 0.5823 0.8672 0.3866 0.091 Uiso 1 1 calc R U . . .
C18 C 0.6164(6) 0.7188(6) 0.3049(5) 0.109(2) Uani 1 1 d . . . . .
H18A H 0.5903 0.6181 0.3034 0.131 Uiso 1 1 calc R U . . .
H18B H 0.7216 0.7727 0.3414 0.131 Uiso 1 1 calc R U . . .
C19 C 0.5680(6) 0.7516(6) 0.1881(5) 0.120(2) Uani 1 1 d . . . . .
H19A H 0.6534 0.8186 0.1717 0.144 Uiso 1 1 calc R U . . .
H19B H 0.5238 0.6649 0.1337 0.144 Uiso 1 1 calc R U . . .
C20 C 0.4572(4) 0.8137(6) 0.1894(4) 0.0920(17) Uani 1 1 d . . . . .
H20A H 0.5039 0.9167 0.2085 0.110 Uiso 1 1 calc R U . . .
H20B H 0.3798 0.7839 0.1208 0.110 Uiso 1 1 calc R U . . .
C21 C 0.1240(4) 0.4838(4) 0.4151(3) 0.0594(9) Uani 1 1 d . . . . .
H21A H 0.0216 0.4143 0.3908 0.071 Uiso 1 1 calc R U . . .
H21B H 0.1303 0.5670 0.4600 0.071 Uiso 1 1 calc R U . . .
C22 C 0.2208(5) 0.4239(4) 0.4745(3) 0.0675(10) Uani 1 1 d . . . . .
H22A H 0.1639 0.3426 0.5010 0.081 Uiso 1 1 calc R U . . .
H22B H 0.2967 0.4944 0.5357 0.081 Uiso 1 1 calc R U . . .
C23 C 0.2886(4) 0.3807(4) 0.3988(3) 0.0607(10) Uani 1 1 d . . . . .
H23A H 0.2650 0.2797 0.3908 0.073 Uiso 1 1 calc R U . . .
H23B H 0.3957 0.4332 0.4231 0.073 Uiso 1 1 calc R U . . .
C24 C 0.2231(4) 0.4149(3) 0.2962(3) 0.0512(8) Uani 1 1 d . . . . .
H24A H 0.2961 0.4502 0.2578 0.061 Uiso 1 1 calc R U . . .
H24B H 0.1393 0.3315 0.2502 0.061 Uiso 1 1 calc R U . . .

loop_
_atom_site_aniso_label
_atom_site_aniso_U_11
_atom_site_aniso_U_22
_atom_site_aniso_U_33
_atom_site_aniso_U_23
_atom_site_aniso_U_13
_atom_site_aniso_U_12
P 0.0316(4) 0.0260(4) 0.0257(4) 0.0011(3) 0.0094(3) 0.0119(3)
Si 0.0330(4) 0.0359(5) 0.0525(5) -0.0135(4) 0.0125(4) 0.0087(4)
B1 0.046(2) 0.0390(19) 0.0306(17) 0.0101(14) 0.0131(15) 0.0180(16)
Li 0.047(3) 0.039(3) 0.086(4) 0.010(3) 0.008(3) 0.023(3)
O1 0.0447(14) 0.0628(16) 0.092(2) 0.0099(14) 0.0086(14) 0.0245(12)
O2 0.0668(15) 0.0440(13) 0.0629(15) 0.0090(11) 0.0139(12) 0.0347(12)
C1 0.0345(14) 0.0301(14) 0.0310(14) -0.0022(11) 0.0128(11) 0.0115(12)
C2 0.045(5) 0.030(4) 0.023(4) -0.001(3) 0.003(3) 0.014(3)
C2A 0.040(3) 0.025(3) 0.032(3) 0.003(2) 0.014(2) 0.012(2)
C3 0.047(2) 0.052(2) 0.091(3) 0.029(2) 0.0033(19) 0.0031(17)
C4 0.060(2) 0.067(2) 0.051(2) 0.0068(18) -0.0080(18) 0.0011(19)
C5 0.0300(13) 0.0239(13) 0.0304(14) 0.0018(10) 0.0109(11) 0.0085(11)
C6 0.0384(15) 0.0406(16) 0.0311(14) 0.0078(12) 0.0155(12) 0.0172(13)
C7 0.0453(17) 0.0509(18) 0.0371(16) 0.0165(13) 0.0146(13) 0.0236(15)
C8 0.0444(17) 0.0449(17) 0.0531(19) 0.0147(14) 0.0203(15) 0.0256(15)
C9 0.0465(17) 0.0403(16) 0.0447(17) 0.0050(13) 0.0221(14) 0.0224(14)
C10 0.0378(15) 0.0319(14) 0.0302(14) 0.0049(11) 0.0139(12) 0.0133(12)
C11 0.0317(14) 0.0270(13) 0.0296(14) -0.0011(10) 0.0106(11) 0.0123(11)
C12 0.0370(15) 0.0410(16) 0.0308(15) 0.0043(12) 0.0080(12) 0.0111(13)
C13 0.0411(17) 0.0430(17) 0.0419(17) 0.0101(13) 0.0152(14) 0.0101(14)
C14 0.0338(15) 0.0387(16) 0.0492(18) 0.0025(13) 0.0131(14) 0.0084(13)
C15 0.0348(15) 0.0479(18) 0.0397(16) -0.0002(13) 0.0018(13) 0.0156(14)
C16 0.0398(16) 0.0317(15) 0.0335(15) 0.0042(11) 0.0082(12) 0.0144(13)
C17 0.051(2) 0.099(3) 0.063(2) 0.002(2) 0.0126(19) 0.021(2)
C18 0.078(3) 0.113(4) 0.181(6) 0.080(4) 0.067(4) 0.059(3)
C19 0.105(4) 0.084(4) 0.161(6) -0.009(4) 0.081(4) 0.009(3)
C20 0.048(2) 0.139(5) 0.077(3) -0.025(3) 0.011(2) 0.039(3)
C21 0.069(2) 0.0421(19) 0.075(2) 0.0114(17) 0.034(2) 0.0247(18)
C22 0.091(3) 0.055(2) 0.058(2) 0.0132(18) 0.021(2) 0.031(2)
C23 0.071(2) 0.052(2) 0.056(2) 0.0022(16) 0.0016(18) 0.0340(19)
C24 0.059(2) 0.0400(17) 0.0532(19) 0.0007(14) 0.0071(16) 0.0267(16)

loop_
_atom_type_symbol
_atom_type_description
_atom_type_scat_dispersion_real
_atom_type_scat_dispersion_imag
_atom_type_scat_source
C C 0.0033 0.0016 'International Tables Vol C Tables 4.2.6.8 and 6.1.1.4'
H H 0.0000 0.0000 'International Tables Vol C Tables 4.2.6.8 and 6.1.1.4'
Li Li -0.0003 0.0001 'International Tables Vol C Tables 4.2.6.8 and 6.1.1.4'
B B 0.0013 0.0007 'International Tables Vol C Tables 4.2.6.8 and 6.1.1.4'
Si Si 0.0817 0.0704 'International Tables Vol C Tables 4.2.6.8 and 6.1.1.4'
P P 0.1023 0.0942 'International Tables Vol C Tables 4.2.6.8 and 6.1.1.4'
O O 0.0106 0.0060 'International Tables Vol C Tables 4.2.6.8 and 6.1.1.4'

loop_
_geom_angle_atom_site_label_1
_geom_angle_atom_site_label_2
_geom_angle_atom_site_label_3
_geom_angle
_geom_angle_site_symmetry_1
B1 P Li 72.04(18) .
C1 P B1 114.12(15) .
C1 P Li 50.83(16) .
C1 P C5 115.34(12) .
C1 P C11 105.69(12) .
C5 P B1 110.36(14) .
C5 P Li 161.92(14) .
C11 P B1 108.65(14) .
C11 P Li 94.21(15) .
C11 P C5 101.60(12) .
C1 Si Li 42.38(13) .
C1 Si C2 105.6(2) .
C1 Si C2A 108.06(18) .
C1 Si C3 113.61(15) .
C1 Si C4 115.61(16) .
C2 Si Li 97.5(2) .
C2A Si Li 80.3(2) .
C3 Si Li 86.45(17) .
C3 Si C2 123.7(3) .
C3 Si C2A 96.8(2) .
C3 Si C4 106.69(18) .
C4 Si Li 157.95(16) .
C4 Si C2 89.9(3) .
C4 Si C2A 114.6(2) .
P B1 H1A 104.7(19) .
P B1 H1B 105.8(17) .
P B1 H1C 107.3(16) .
H1A B1 H1B 111(3) .
H1A B1 H1C 115(2) .
H1B B1 H1C 113(2) .
P Li Si 63.84(11) .
P Li H1B 56.2(8) .
Si Li H1B 101.5(8) .
O1 Li P 112.3(3) .
O1 Li Si 134.3(3) .
O1 Li H1B 113.1(9) .
O1 Li O2 104.0(3) .
O1 Li C1 113.7(3) .
O2 Li P 138.2(3) .
O2 Li Si 104.1(2) .
O2 Li H1B 91.2(9) .
O2 Li C1 137.5(3) .
C1 Li P 37.66(11) .
C1 Li Si 34.20(11) .
C1 Li H1B 91.4(9) .
C17 O1 Li 127.4(3) .
C20 O1 Li 125.3(3) .
C20 O1 C17 106.9(3) .
C21 O2 Li 128.9(3) .
C21 O2 C24 105.4(2) .
C24 O2 Li 125.1(3) .
P C1 Si 126.82(15) .
P C1 Li 91.5(2) .
P C1 H1 110.7 .
Si C1 Li 103.42(19) .
Si C1 H1 110.7 .
Li C1 H1 110.7 .
Si C2 H2A 109.5 .
Si C2 H2B 109.5 .
C2 C2 Si 110.7(6) 2_565
C2 C2 H2A 109.5 2_565
C2 C2 H2B 109.5 2_565
H2A C2 H2B 108.1 .
Si C2A H2AA 109.2 .
Si C2A H2AB 109.2 .
C2A C2A Si 112.1(5) 2_565
C2A C2A H2AA 109.2 2_565
C2A C2A H2AB 109.2 2_565
H2AA C2A H2AB 107.9 .
Si C3 H3A 109.5 .
Si C3 H3B 109.5 .
Si C3 H3C 109.5 .
H3A C3 H3B 109.5 .
H3A C3 H3C 109.5 .
H3B C3 H3C 109.5 .
Si C4 H4A 109.5 .
Si C4 H4B 109.5 .
Si C4 H4C 109.5 .
H4A C4 H4B 109.5 .
H4A C4 H4C 109.5 .
H4B C4 H4C 109.5 .
C6 C5 P 120.57(19) .
C6 C5 C10 118.5(2) .
C10 C5 P 120.9(2) .
C5 C6 H6 119.4 .
C7 C6 C5 121.1(3) .
C7 C6 H6 119.4 .
C6 C7 H7 120.2 .
C8 C7 C6 119.7(3) .
C8 C7 H7 120.2 .
C7 C8 H8 120.1 .
C9 C8 C7 119.9(3) .
C9 C8 H8 120.1 .
C8 C9 H9 119.7 .
C8 C9 C10 120.6(3) .
C10 C9 H9 119.7 .
C5 C10 H10 119.9 .
C9 C10 C5 120.2(3) .
C9 C10 H10 119.9 .
C12 C11 P 121.2(2) .
C16 C11 P 120.6(2) .
C16 C11 C12 118.2(3) .
C11 C12 H12 119.4 .
C13 C12 C11 121.2(3) .
C13 C12 H12 119.4 .
C12 C13 H13 120.1 .
C14 C13 C12 119.8(3) .
C14 C13 H13 120.1 .
C13 C14 H14 120.1 .
C15 C14 C13 119.8(3) .
C15 C14 H14 120.1 .
C14 C15 H15 119.8 .
C14 C15 C16 120.4(3) .
C16 C15 H15 119.8 .
C11 C16 C15 120.7(3) .
C11 C16 H16 119.7 .
C15 C16 H16 119.7 .
O1 C17 H17A 110.1 .
O1 C17 H17B 110.1 .
O1 C17 C18 108.1(4) .
H17A C17 H17B 108.4 .
C18 C17 H17A 110.1 .
C18 C17 H17B 110.1 .
C17 C18 H18A 112.3 .
C17 C18 H18B 112.3 .
C17 C18 C19 97.2(4) .
H18A C18 H18B 109.9 .
C19 C18 H18A 112.3 .
C19 C18 H18B 112.3 .
C18 C19 H19A 110.4 .
C18 C19 H19B 110.4 .
H19A C19 H19B 108.6 .
C20 C19 C18 106.6(4) .
C20 C19 H19A 110.4 .
C20 C19 H19B 110.4 .
O1 C20 C19 99.1(5) .
O1 C20 H20A 111.9 .
O1 C20 H20B 111.9 .
C19 C20 H20A 111.9 .
C19 C20 H20B 111.9 .
H20A C20 H20B 109.6 .
O2 C21 H21A 110.8 .
O2 C21 H21B 110.8 .
O2 C21 C22 104.9(3) .
H21A C21 H21B 108.8 .
C22 C21 H21A 110.8 .
C22 C21 H21B 110.8 .
C21 C22 H22A 110.4 .
C21 C22 H22B 110.4 .
C21 C22 C23 106.6(3) .
H22A C22 H22B 108.6 .
C23 C22 H22A 110.4 .
C23 C22 H22B 110.4 .
C22 C23 H23A 110.9 .
C22 C23 H23B 110.9 .
C22 C23 C24 104.3(3) .
H23A C23 H23B 108.9 .
C24 C23 H23A 110.9 .
C24 C23 H23B 110.9 .
O2 C24 C23 105.1(3) .
O2 C24 H24A 110.7 .
O2 C24 H24B 110.7 .
C23 C24 H24A 110.7 .
C23 C24 H24B 110.7 .
H24A C24 H24B 108.8 .

loop_
_geom_bond_atom_site_label_1
_geom_bond_atom_site_label_2
_geom_bond_distance
_geom_bond_site_symmetry_2
P B1 1.924(3) .
P Li 2.829(5) .
P C1 1.729(3) .
P C5 1.834(3) .
P C11 1.833(3) .
Si Li 3.166(6) .
Si C1 1.830(3) .
Si C2 1.939(7) .
Si C2A 1.911(5) .
Si C3 1.856(4) .
Si C4 1.858(4) .
B1 H1A 1.07(4) .
B1 H1B 1.06(3) .
B1 H1C 1.06(3) .
Li H1B 2.22(3) .
Li O1 1.900(6) .
Li O2 1.928(6) .
Li C1 2.194(6) .
O1 C17 1.401(5) .
O1 C20 1.382(6) .
O2 C21 1.436(4) .
O2 C24 1.440(4) .
C1 H1 1.0000 .
C2 C2 1.507(16) 2_565
C2 H2A 0.9900 .
C2 H2B 0.9900 .
C2A C2A 1.545(12) 2_565
C2A H2AA 0.9900 .
C2A H2AB 0.9900 .
C3 H3A 0.9800 .
C3 H3B 0.9800 .
C3 H3C 0.9800 .
C4 H4A 0.9800 .
C4 H4B 0.9800 .
C4 H4C 0.9800 .
C5 C6 1.391(4) .
C5 C10 1.397(4) .
C6 H6 0.9500 .
C6 C7 1.384(4) .
C7 H7 0.9500 .
C7 C8 1.383(4) .
C8 H8 0.9500 .
C8 C9 1.379(4) .
C9 H9 0.9500 .
C9 C10 1.384(4) .
C10 H10 0.9500 .
C11 C12 1.391(4) .
C11 C16 1.383(4) .
C12 H12 0.9500 .
C12 C13 1.380(4) .
C13 H13 0.9500 .
C13 C14 1.378(4) .
C14 H14 0.9500 .
C14 C15 1.376(4) .
C15 H15 0.9500 .
C15 C16 1.384(4) .
C16 H16 0.9500 .
C17 H17A 0.9900 .
C17 H17B 0.9900 .
C17 C18 1.452(6) .
C18 H18A 0.9900 .
C18 H18B 0.9900 .
C18 C19 1.617(8) .
C19 H19A 0.9900 .
C19 H19B 0.9900 .
C19 C20 1.527(7) .
C20 H20A 0.9900 .
C20 H20B 0.9900 .
C21 H21A 0.9900 .
C21 H21B 0.9900 .
C21 C22 1.486(5) .
C22 H22A 0.9900 .
C22 H22B 0.9900 .
C22 C23 1.490(5) .
C23 H23A 0.9900 .
C23 H23B 0.9900 .
C23 C24 1.504(5) .
C24 H24A 0.9900 .
C24 H24B 0.9900 .

loop_
_geom_torsion_atom_site_label_1
_geom_torsion_atom_site_label_2
_geom_torsion_atom_site_label_3
_geom_torsion_atom_site_label_4
_geom_torsion
P Li O1 C17 111.8(4)
P Li O1 C20 -60.2(5)
P C5 C6 C7 -179.6(2)
P C5 C10 C9 -179.5(2)
P C11 C12 C13 -178.3(2)
P C11 C16 C15 177.9(2)
Si Li O1 C17 -173.7(3)
Si Li O1 C20 14.4(6)
B1 P C1 Si 71.2(2)
B1 P C1 Li -36.8(2)
B1 P C5 C6 -159.5(2)
B1 P C5 C10 19.1(3)
B1 P C11 C12 -170.0(2)
B1 P C11 C16 11.4(3)
Li P C1 Si 108.0(3)
Li P C5 C6 -65.1(6)
Li P C5 C10 113.5(5)
Li P C11 C12 117.5(3)
Li P C11 C16 -61.1(3)
Li Si C1 P -102.3(3)
Li O1 C17 C18 137.5(4)
Li O1 C20 C19 -142.2(4)
Li O2 C21 C22 -135.9(3)
Li O2 C24 C23 135.2(3)
O1 C17 C18 C19 27.1(5)
O2 Li O1 C17 -47.2(5)
O2 Li O1 C20 140.9(4)
O2 C21 C22 C23 -20.5(4)
C1 P C5 C6 -28.4(3)
C1 P C5 C10 150.2(2)
C1 P C11 C12 67.1(2)
C1 P C11 C16 -111.5(2)
C1 Li O1 C17 152.8(3)
C1 Li O1 C20 -19.1(5)
C2 Si C1 P 173.7(3)
C2 Si C1 Li -84.0(3)
C2A Si C1 P -153.9(3)
C2A Si C1 Li -51.6(3)
C3 Si C1 P -47.7(3)
C3 Si C1 Li 54.6(3)
C4 Si C1 P 76.2(3)
C4 Si C1 Li 178.4(2)
C5 P C1 Si -58.1(2)
C5 P C1 Li -166.15(19)
C5 P C11 C12 -53.7(2)
C5 P C11 C16 127.7(2)
C5 C6 C7 C8 -1.5(4)
C6 C5 C10 C9 -0.9(4)
C6 C7 C8 C9 0.2(5)
C7 C8 C9 C10 0.8(5)
C8 C9 C10 C5 -0.4(4)
C10 C5 C6 C7 1.8(4)
C11 P C1 Si -169.46(18)
C11 P C1 Li 82.5(2)
C11 P C5 C6 85.4(2)
C11 P C5 C10 -96.0(2)
C11 C12 C13 C14 -0.4(5)
C12 C11 C16 C15 -0.7(4)
C12 C13 C14 C15 0.8(5)
C13 C14 C15 C16 -1.2(5)
C14 C15 C16 C11 1.2(4)
C16 C11 C12 C13 0.4(4)
C17 O1 C20 C19 44.5(4)
C17 C18 C19 C20 -0.3(5)
C18 C19 C20 O1 -25.9(5)
C20 O1 C17 C18 -49.4(5)
C21 O2 C24 C23 -36.7(4)
C21 C22 C23 C24 -1.5(4)
C22 C23 C24 O2 23.0(4)
C24 O2 C21 C22 35.6(3)
